data_1571236
loop_
_publ_author_name
'M Zahir, F Zahra'
'Hay, Moya A.'
'Janetzki, Jett T.'
'Gable, Robert W.'
'Goerigk, Lars'
'Boskovic, Colette'

_publ_section_title
;
 Predicting valence tautomerism in diverse cobalt-dioxolene complexes:
 elucidation of the role of ligands and solvent.
;
_journal_issue 15
_journal_name_full 'Chemical science'
_journal_page_first 5694
_journal_page_last 5710
_journal_paper_doi 10.1039/d3sc04493a
_journal_volume 15
_journal_year 2024
_chemical_formula_moiety 'C30 H34 Co N4 O2, C24 H20 B'
_chemical_formula_sum 'C54 H54 B Co N4 O2'
_chemical_formula_weight 860.75
_space_group_crystal_system monoclinic
_space_group_IT_number 14
_space_group_name_Hall '-P 2yn'
_space_group_name_H-M_alt 'P 1 21/n 1'
_atom_sites_solution_hydrogens geom
_audit_creation_date 2023-05-19
_audit_creation_method
;
Olex2 1.5
(compiled 2023.03.06 svn.rbb2c1857 for OlexSys, GUI svn.r6748)
;
_audit_update_record
;
2023-08-08 deposited with the CCDC.	2024-03-11 downloaded from the CCDC.
;
_cell_angle_alpha 90
_cell_angle_beta 95.63(3)
_cell_angle_gamma 90
_cell_formula_units_Z 4
_cell_length_a 20.402(4)
_cell_length_b 9.6920(19)
_cell_length_c 23.077(5)
_cell_measurement_reflns_used 1599
_cell_measurement_temperature 252.0(2)
_cell_measurement_theta_max 27.39
_cell_measurement_theta_min 2.52
_cell_volume 4541.1(16)
_computing_cell_refinement 'XDS (Kabsch, 2010)'
_computing_data_collection 'AS QEGUI'
_computing_data_reduction 'XDS (Kabsch, 2010)'
_computing_molecular_graphics 'Olex2 1.5 (Dolomanov et al., 2009)'
_computing_publication_material 'Olex2 1.5 (Dolomanov et al., 2009)'
_computing_structure_refinement 'SHELXL 2019/3 (Sheldrick, 2015)'
_computing_structure_solution 'SHELXT  (Sheldrick, 2015)'
_diffrn_ambient_temperature 252.0(2)
_diffrn_detector_area_resol_mean 13.3
_diffrn_measured_fraction_theta_full 0.997
_diffrn_measured_fraction_theta_max 0.845
_diffrn_measurement_device_type 'MX2 Beamline Australian Synchrotron'
_diffrn_measurement_method 'Omega Scan'
_diffrn_radiation_monochromator 'Silicon Double Crystal'
_diffrn_radiation_type Synchrotron
_diffrn_radiation_wavelength 0.71075
_diffrn_reflns_av_R_equivalents 0.0595
_diffrn_reflns_av_unetI/netI 0.0356
_diffrn_reflns_Laue_measured_fraction_full 0.997
_diffrn_reflns_Laue_measured_fraction_max 0.845
_diffrn_reflns_limit_h_max 30
_diffrn_reflns_limit_h_min -30
_diffrn_reflns_limit_k_max 14
_diffrn_reflns_limit_k_min -14
_diffrn_reflns_limit_l_max 34
_diffrn_reflns_limit_l_min -34
_diffrn_reflns_number 83080
_diffrn_reflns_point_group_measured_fraction_full 0.997
_diffrn_reflns_point_group_measured_fraction_max 0.845
_diffrn_reflns_theta_full 25.242
_diffrn_reflns_theta_max 32.193
_diffrn_reflns_theta_min 1.272
_diffrn_source 'MX2 Beamline Australian Synchrotron'
_exptl_absorpt_coefficient_mu 0.424
_exptl_absorpt_correction_T_max 0.7464
_exptl_absorpt_correction_T_min 0.6371
_exptl_absorpt_correction_type multi-scan
_exptl_absorpt_process_details 'sadabs (Bruker, 2001)'
_exptl_crystal_colour 'Dark Purple'
_exptl_crystal_density_diffrn 1.259
_exptl_crystal_description needle
_exptl_crystal_F_000 1816
_exptl_crystal_recrystallization_method 'grown by slow evaporation from dichloromethane/hexane'
_exptl_crystal_size_max 0.3
_exptl_crystal_size_mid 0.1
_exptl_crystal_size_min 0.02
_refine_diff_density_max 2.420
_refine_diff_density_min -1.409
_refine_diff_density_rms 0.096
_refine_ls_extinction_coef 0.0288(16)
_refine_ls_extinction_expression Fc^*^=kFc[1+0.001xFc^2^\l^3^/sin(2\q)]^-1/4^
_refine_ls_extinction_method 'SHELXL-2019/2 (Sheldrick 2019)'
_refine_ls_goodness_of_fit_ref 1.035
_refine_ls_hydrogen_treatment constr
_refine_ls_matrix_type full
_refine_ls_number_parameters 578
_refine_ls_number_reflns 13560
_refine_ls_number_restraints 1
_refine_ls_restrained_S_all 1.035
_refine_ls_R_factor_all 0.0839
_refine_ls_R_factor_gt 0.0769
_refine_ls_shift/su_max 0.001
_refine_ls_shift/su_mean 0.000
_refine_ls_structure_factor_coef Fsqd
_refine_ls_weighting_details 'w=1/[\s^2^(Fo^2^)+(0.1166P)^2^+3.7398P] where P=(Fo^2^+2Fc^2^)/3'
_refine_ls_weighting_scheme calc
_refine_ls_wR_factor_gt 0.2128
_refine_ls_wR_factor_ref 0.2210
_reflns_Friedel_coverage 0.000
_reflns_number_gt 11707
_reflns_number_total 13560
_reflns_threshold_expression 'I > 2\s(I)'
_cod_data_source_file d3sc04493a3.cif
_cod_data_source_block zz1130_250k_0058m
_cod_depositor_comments 'Adding full bibliography for 1571222--1571238.cif.'
_cod_original_cell_volume 4541.2(16)
_cod_database_code 1571236
_shelx_shelxl_version_number 2019/3
_shelx_space_group_comment
;
The symmetry employed for this shelxl refinement is uniquely defined
by the following loop, which should always be used as a source of
symmetry information in preference to the above space-group names.
They are only intended as comments.
;
_diffrn_measurement_detector_type 'Dectris Eiger 16M'
_olex2_refinement_description
;
1. Fixed Uiso
 At 1.2 times of:
  All C(H) groups, All C(H,H) groups
 At 1.5 times of:
  All C(H,H,H) groups
2. Others
 1*[Sof(H28)+Sof(C29)+Sof(H29A)+Sof(H29B)+Sof(H29C)]+1*[Sof(H22)+Sof(C30)+
 Sof(H30A)+Sof(H30B)+Sof(H30C)]+1*[Sof(H11)+Sof(C31)+Sof(H31A)+Sof(H31B)+
 Sof(H31C)]=2 with esd of 0.00001
 Sof(H28)=1-FVAR(1)
 Sof(C29)=Sof(H29A)=Sof(H29B)=Sof(H29C)=FVAR(1)
 Sof(H22)=1-FVAR(2)
 Sof(C30)=Sof(H30A)=Sof(H30B)=Sof(H30C)=FVAR(2)
 Sof(H11)=1-FVAR(3)
 Sof(C31)=Sof(H31A)=Sof(H31B)=Sof(H31C)=FVAR(3)
3.a Secondary CH2 refined with riding coordinates:
 C16(H16A,H16B), C17(H17A,H17B), C23(H23A,H23B)
3.b Aromatic/amide H refined with riding coordinates:
 C3(H3), C4(H4), C6(H6), C11(H11), C12(H12), C13(H13), C14(H14), C19(H19),
 C20(H20), C21(H21), C22(H22), C25(H25), C26(H26), C27(H27), C28(H28), C33(H33),
  C34(H34), C35(H35), C36(H36), C37(H37), C39(H39), C40(H40), C41(H41),
 C42(H42), C43(H43), C45(H45), C46(H46), C47(H47), C48(H48), C49(H49), C50(H50),
  C52(H52), C53(H53), C54(H54), C55(H55)
3.c Idealised Me refined as rotating group:
 C8(H8A,H8B,H8C), C9(H9A,H9B,H9C), C10(H10A,H10B,H10C), C29(H29A,H29B,H29C),
 C30(H30A,H30B,H30C), C31(H31A,H31B,H31C)
;
_olex2_submission_special_instructions 'No special instructions were received'

loop_
_space_group_symop_operation_xyz
'x, y, z'
'-x+1/2, y+1/2, -z+1/2'
'-x, -y, -z'
'x-1/2, -y-1/2, z-1/2'

loop_
_atom_site_label
_atom_site_type_symbol
_atom_site_fract_x
_atom_site_fract_y
_atom_site_fract_z
_atom_site_U_iso_or_equiv
_atom_site_adp_type
_atom_site_occupancy
_atom_site_site_symmetry_order
_atom_site_calc_flag
_atom_site_refinement_flags_posn
_atom_site_refinement_flags_adp
_atom_site_refinement_flags_occupancy
_atom_site_disorder_assembly
_atom_site_disorder_group
Co1 Co 0.21162(2) 0.53835(3) 0.49038(2) 0.03763(12) Uani 1 1 d . . . . .
O1 O 0.20476(12) 0.5460(2) 0.56959(8) 0.0580(5) Uani 1 1 d . . . . .
O2 O 0.17184(10) 0.7167(2) 0.48426(8) 0.0490(4) Uani 1 1 d . . . . .
N1 N 0.12260(9) 0.4560(2) 0.46937(8) 0.0397(4) Uani 1 1 d . . . . .
N2 N 0.24402(10) 0.3404(2) 0.48514(9) 0.0433(4) Uani 1 1 d . . . . .
N3 N 0.29909(10) 0.6316(2) 0.49226(8) 0.0403(4) Uani 1 1 d . . . . .
N4 N 0.21725(9) 0.54471(18) 0.40592(7) 0.0332(3) Uani 1 1 d . . . . .
C1 C 0.17849(12) 0.6706(3) 0.58373(10) 0.0418(5) Uani 1 1 d . . . . .
C2 C 0.16069(12) 0.7569(3) 0.53804(11) 0.0444(5) Uani 1 1 d . . . . .
C3 C 0.13042(14) 0.8821(3) 0.55057(13) 0.0524(6) Uani 1 1 d . . . . .
H3 H 0.115755 0.942663 0.520220 0.063 Uiso 1 1 calc R U . . .
C4 C 0.12210(15) 0.9166(3) 0.60831(13) 0.0534(6) Uani 1 1 d . . . . .
H4 H 0.102309 1.001380 0.616018 0.064 Uiso 1 1 calc R U . . .
C5 C 0.14256(12) 0.8279(3) 0.65558(12) 0.0477(5) Uani 1 1 d . . . . .
C6 C 0.17058(13) 0.7026(3) 0.64149(11) 0.0487(5) Uani 1 1 d . . . . .
H6 H 0.184201 0.639314 0.671119 0.058 Uiso 1 1 calc R U . . .
C7 C 0.13331(16) 0.8732(4) 0.71707(13) 0.0587(7) Uani 1 1 d . . . . .
C8 C 0.1581(3) 0.7610(6) 0.76104(16) 0.113(2) Uani 1 1 d . . . . .
H8A H 0.136418 0.674334 0.750426 0.170 Uiso 1 1 calc R U . . .
H8B H 0.148208 0.787832 0.799735 0.170 Uiso 1 1 calc R U . . .
H8C H 0.205335 0.750248 0.760687 0.170 Uiso 1 1 calc R U . . .
C9 C 0.06037(18) 0.8994(5) 0.72398(17) 0.0741(10) Uani 1 1 d . . . . .
H9A H 0.044004 0.972329 0.697608 0.111 Uiso 1 1 calc R U . . .
H9B H 0.055554 0.926908 0.763757 0.111 Uiso 1 1 calc R U . . .
H9C H 0.035411 0.815695 0.714939 0.111 Uiso 1 1 calc R U . . .
C10 C 0.1728(3) 1.0023(6) 0.7335(2) 0.1074(19) Uani 1 1 d . . . . .
H10A H 0.219290 0.983242 0.732374 0.161 Uiso 1 1 calc R U . . .
H10B H 0.164723 1.030873 0.772436 0.161 Uiso 1 1 calc R U . . .
H10C H 0.159500 1.075448 0.706106 0.161 Uiso 1 1 calc R U . . .
C11 C 0.08298(14) 0.3925(4) 0.50392(12) 0.0610(8) Uani 1 1 d . . . . .
H11 H 0.094523 0.390846 0.544365 0.073 Uiso 0.485(3) 1 calc R U P A 2
C12 C 0.02544(17) 0.3293(5) 0.48113(15) 0.0812(12) Uani 1 1 d . . . . .
H12 H -0.001664 0.284905 0.506038 0.097 Uiso 1 1 calc R U . . .
C13 C 0.00772(16) 0.3313(5) 0.42207(15) 0.0715(10) Uani 1 1 d . . . . .
H13 H -0.031451 0.288902 0.406226 0.086 Uiso 1 1 calc R U . . .
C14 C 0.04843(13) 0.3964(3) 0.38675(12) 0.0539(6) Uani 1 1 d . . . . .
H14 H 0.037854 0.398562 0.346183 0.065 Uiso 1 1 calc R U . . .
C15 C 0.10534(11) 0.4588(2) 0.41190(10) 0.0386(4) Uani 1 1 d . . . . .
C16 C 0.14911(12) 0.5407(3) 0.37656(10) 0.0440(5) Uani 1 1 d . . . . .
H16A H 0.149483 0.498879 0.337918 0.053 Uiso 1 1 calc R U . . .
H16B H 0.132036 0.634858 0.371501 0.053 Uiso 1 1 calc R U . . .
C17 C 0.25725(12) 0.4251(3) 0.38984(10) 0.0418(5) Uani 1 1 d . . . . .
H17A H 0.243925 0.398543 0.349421 0.050 Uiso 1 1 calc R U . . .
H17B H 0.303871 0.451148 0.392799 0.050 Uiso 1 1 calc R U . . .
C18 C 0.24823(11) 0.3063(2) 0.42889(11) 0.0401(4) Uani 1 1 d . . . . .
C19 C 0.24747(16) 0.1720(3) 0.40976(17) 0.0646(8) Uani 1 1 d . . . . .
H19 H 0.248602 0.150755 0.370128 0.078 Uiso 1 1 calc R U . . .
C20 C 0.24493(18) 0.0673(3) 0.4519(3) 0.0819(13) Uani 1 1 d . . . . .
H20 H 0.243483 -0.026007 0.440630 0.098 Uiso 1 1 calc R U . . .
C21 C 0.2446(2) 0.1018(4) 0.5077(2) 0.0817(12) Uani 1 1 d . . . . .
H21 H 0.245669 0.031716 0.535958 0.098 Uiso 1 1 calc R U . . .
C22 C 0.2428(2) 0.2367(4) 0.52498(16) 0.0710(9) Uani 1 1 d . . . . .
H22 H 0.240610 0.258073 0.564488 0.085 Uiso 0.336(3) 1 calc R U P B 2
C23 C 0.25099(12) 0.6756(3) 0.39387(11) 0.0447(5) Uani 1 1 d . . . . .
H23A H 0.219758 0.752624 0.392879 0.054 Uiso 1 1 calc R U . . .
H23B H 0.268840 0.670456 0.356021 0.054 Uiso 1 1 calc R U . . .
C24 C 0.30603(11) 0.6980(2) 0.44164(11) 0.0406(4) Uani 1 1 d . . . . .
C25 C 0.35858(13) 0.7830(3) 0.43393(14) 0.0514(6) Uani 1 1 d . . . . .
H25 H 0.362520 0.826145 0.397969 0.062 Uiso 1 1 calc R U . . .
C26 C 0.40562(14) 0.8029(3) 0.48099(16) 0.0588(7) Uani 1 1 d . . . . .
H26 H 0.441176 0.863179 0.477780 0.071 Uiso 1 1 calc R U . . .
C27 C 0.39979(14) 0.7344(3) 0.53180(14) 0.0562(7) Uani 1 1 d . . . . .
H27 H 0.431435 0.747687 0.563748 0.067 Uiso 1 1 calc R U . . .
C28 C 0.34711(14) 0.6448(3) 0.53666(11) 0.0520(6) Uani 1 1 d . . . . .
H28 H 0.344984 0.593261 0.570940 0.062 Uiso 0.179(3) 1 calc R U P C 2
C29 C 0.3472(2) 0.5509(5) 0.58962(16) 0.0652(10) Uani 0.821(3) 1 d . . P C 1
H29A H 0.311447 0.576808 0.612147 0.098 Uiso 0.821(3) 1 calc R U P C 1
H29B H 0.388828 0.560291 0.613541 0.098 Uiso 0.821(3) 1 calc R U P C 1
H29C H 0.341537 0.455912 0.576907 0.098 Uiso 0.821(3) 1 calc R U P C 1
C30 C 0.2338(5) 0.2579(7) 0.5861(2) 0.102(3) Uani 0.664(3) 1 d . . P B 1
H30A H 0.214994 0.175478 0.601593 0.152 Uiso 0.664(3) 1 calc R U P B 1
H30B H 0.204454 0.335354 0.589866 0.152 Uiso 0.664(3) 1 calc R U P B 1
H30C H 0.276138 0.276973 0.607593 0.152 Uiso 0.664(3) 1 calc R U P B 1
C31 C 0.1031(5) 0.3614(12) 0.5687(3) 0.098(3) Uani 0.515(3) 1 d . . P A 1
H31A H 0.145605 0.402933 0.580310 0.146 Uiso 0.515(3) 1 calc R U P A 1
H31B H 0.105948 0.262310 0.574424 0.146 Uiso 0.515(3) 1 calc R U P A 1
H31C H 0.070424 0.399205 0.592057 0.146 Uiso 0.515(3) 1 calc R U P A 1
C32 C 0.44044(11) 0.2465(3) 0.35534(10) 0.0411(5) Uani 1 1 d . . . . .
C33 C 0.41827(13) 0.1830(3) 0.40421(11) 0.0499(6) Uani 1 1 d . . . . .
H33 H 0.405658 0.089719 0.401599 0.060 Uiso 1 1 calc R U . . .
C34 C 0.41414(14) 0.2523(4) 0.45658(13) 0.0662(9) Uani 1 1 d . . . . .
H34 H 0.399771 0.205256 0.488638 0.079 Uiso 1 1 calc R U . . .
C35 C 0.43104(16) 0.3895(5) 0.46148(16) 0.0743(11) Uani 1 1 d . . . . .
H35 H 0.428511 0.436724 0.496760 0.089 Uiso 1 1 calc R U . . .
C36 C 0.45167(16) 0.4564(4) 0.41401(18) 0.0708(10) Uani 1 1 d . . . . .
H36 H 0.462651 0.550575 0.416609 0.085 Uiso 1 1 calc R U . . .
C37 C 0.45638(13) 0.3858(3) 0.36221(14) 0.0535(6) Uani 1 1 d . . . . .
H37 H 0.470920 0.433904 0.330489 0.064 Uiso 1 1 calc R U . . .
C38 C 0.44684(13) 0.2490(3) 0.23777(10) 0.0458(5) Uani 1 1 d . . . . .
C39 C 0.39853(16) 0.3514(3) 0.22952(14) 0.0585(7) Uani 1 1 d . . . . .
H39 H 0.372821 0.371137 0.260144 0.070 Uiso 1 1 calc R U . . .
C40 C 0.3869(2) 0.4258(4) 0.17755(18) 0.0814(12) Uani 1 1 d . . . . .
H40 H 0.353911 0.493855 0.173966 0.098 Uiso 1 1 calc R U . . .
C41 C 0.4227(3) 0.4005(5) 0.13248(19) 0.0988(18) Uani 1 1 d . . . . .
H41 H 0.415247 0.451286 0.097755 0.119 Uiso 1 1 calc R U . . .
C42 C 0.4708(3) 0.2986(5) 0.13807(15) 0.0912(15) Uani 1 1 d . . . . .
H42 H 0.495838 0.279819 0.106889 0.109 Uiso 1 1 calc R U . . .
C43 C 0.48218(18) 0.2233(4) 0.19023(12) 0.0630(8) Uani 1 1 d . . . . .
H43 H 0.514494 0.153848 0.193075 0.076 Uiso 1 1 calc R U . . .
C44 C 0.53510(11) 0.1149(2) 0.31571(10) 0.0412(4) Uani 1 1 d . . . . .
C45 C 0.58773(13) 0.1905(3) 0.29801(14) 0.0525(6) Uani 1 1 d . . . . .
H45 H 0.578489 0.263744 0.271782 0.063 Uiso 1 1 calc R U . . .
C46 C 0.65326(14) 0.1631(4) 0.31717(16) 0.0626(7) Uani 1 1 d . . . . .
H46 H 0.686972 0.217167 0.303847 0.075 Uiso 1 1 calc R U . . .
C47 C 0.66850(15) 0.0576(4) 0.35536(17) 0.0661(8) Uani 1 1 d . . . . .
H47 H 0.712671 0.037224 0.367854 0.079 Uiso 1 1 calc R U . . .
C48 C 0.61821(17) -0.0186(4) 0.37538(15) 0.0623(7) Uani 1 1 d . . . . .
H48 H 0.627961 -0.090137 0.402369 0.075 Uiso 1 1 calc R U . . .
C49 C 0.55272(14) 0.0107(3) 0.35543(12) 0.0508(6) Uani 1 1 d . . . . .
H49 H 0.519198 -0.042551 0.369554 0.061 Uiso 1 1 calc R U . . .
C50 C 0.43083(14) -0.1074(3) 0.27251(12) 0.0495(5) Uani 1 1 d . . . . .
H50 H 0.476248 -0.121947 0.271453 0.059 Uiso 1 1 calc R U . . .
C51 C 0.40926(12) 0.0232(2) 0.28671(9) 0.0386(4) Uani 1 1 d . . . . .
C52 C 0.34078(13) 0.0376(3) 0.28658(11) 0.0475(5) Uani 1 1 d . . . . .
H52 H 0.323689 0.124219 0.295542 0.057 Uiso 1 1 calc R U . . .
C53 C 0.29717(15) -0.0708(4) 0.27378(12) 0.0580(7) Uani 1 1 d . . . . .
H53 H 0.251618 -0.056785 0.274126 0.070 Uiso 1 1 calc R U . . .
C54 C 0.32094(18) -0.1992(3) 0.26056(12) 0.0621(8) Uani 1 1 d . . . . .
H54 H 0.291834 -0.273296 0.252162 0.075 Uiso 1 1 calc R U . . .
C55 C 0.38808(18) -0.2175(3) 0.25980(14) 0.0614(7) Uani 1 1 d . . . . .
H55 H 0.404824 -0.304357 0.250695 0.074 Uiso 1 1 calc R U . . .
B1 B 0.45774(12) 0.1580(3) 0.29810(11) 0.0375(5) Uani 1 1 d . . . . .

loop_
_atom_site_aniso_label
_atom_site_aniso_U_11
_atom_site_aniso_U_22
_atom_site_aniso_U_33
_atom_site_aniso_U_23
_atom_site_aniso_U_13
_atom_site_aniso_U_12
Co1 0.03707(18) 0.04253(19) 0.03366(17) -0.00695(11) 0.00538(12) 0.00084(11)
O1 0.0803(14) 0.0578(12) 0.0360(8) 0.0009(7) 0.0057(9) 0.0222(10)
O2 0.0543(10) 0.0510(10) 0.0421(8) 0.0057(7) 0.0060(7) 0.0083(8)
N1 0.0355(8) 0.0516(11) 0.0321(8) -0.0011(7) 0.0046(7) -0.0011(7)
N2 0.0441(10) 0.0471(10) 0.0382(9) 0.0066(8) 0.0010(8) 0.0043(8)
N3 0.0430(9) 0.0416(9) 0.0361(8) -0.0088(7) 0.0021(7) -0.0012(7)
N4 0.0346(8) 0.0379(8) 0.0268(7) 0.0010(6) 0.0015(6) -0.0037(6)
C1 0.0415(10) 0.0474(12) 0.0367(10) -0.0002(9) 0.0047(9) 0.0025(9)
C2 0.0428(11) 0.0508(13) 0.0395(10) 0.0041(9) 0.0037(9) -0.0062(9)
C3 0.0564(14) 0.0483(13) 0.0535(14) 0.0079(11) 0.0104(12) 0.0051(11)
C4 0.0577(14) 0.0469(13) 0.0574(15) -0.0004(11) 0.0142(12) 0.0055(11)
C5 0.0419(11) 0.0477(12) 0.0546(13) -0.0095(10) 0.0107(10) -0.0021(9)
C6 0.0509(13) 0.0527(13) 0.0426(11) -0.0004(10) 0.0044(10) 0.0051(11)
C7 0.0574(15) 0.0716(19) 0.0484(13) -0.0143(13) 0.0115(12) 0.0064(14)
C8 0.162(5) 0.134(4) 0.0440(17) -0.001(2) 0.016(2) 0.072(4)
C9 0.0637(18) 0.094(3) 0.069(2) -0.0044(19) 0.0285(16) 0.0076(18)
C10 0.101(3) 0.120(4) 0.107(4) -0.069(3) 0.040(3) -0.035(3)
C11 0.0484(13) 0.097(2) 0.0381(12) 0.0078(13) 0.0078(11) -0.0124(15)
C12 0.0577(17) 0.128(3) 0.0578(17) 0.022(2) 0.0075(14) -0.036(2)
C13 0.0480(14) 0.105(3) 0.0598(17) 0.0107(17) -0.0035(13) -0.0299(16)
C14 0.0447(12) 0.0745(18) 0.0406(12) 0.0031(12) -0.0049(10) -0.0154(12)
C15 0.0341(9) 0.0483(12) 0.0330(9) 0.0011(8) 0.0009(8) -0.0023(8)
C16 0.0379(10) 0.0585(14) 0.0340(10) 0.0080(9) -0.0039(9) -0.0076(9)
C17 0.0441(11) 0.0500(12) 0.0326(9) -0.0071(9) 0.0109(9) -0.0021(9)
C18 0.0339(9) 0.0393(10) 0.0472(11) -0.0068(9) 0.0048(8) -0.0014(8)
C19 0.0568(15) 0.0465(14) 0.090(2) -0.0243(15) 0.0035(15) -0.0016(12)
C20 0.0599(18) 0.0351(13) 0.149(4) -0.0016(19) 0.001(2) -0.0014(12)
C21 0.069(2) 0.063(2) 0.113(3) 0.033(2) 0.009(2) 0.0093(17)
C22 0.081(2) 0.071(2) 0.0622(18) 0.0261(16) 0.0115(16) 0.0209(17)
C23 0.0459(11) 0.0443(12) 0.0428(11) 0.0086(9) -0.0013(9) -0.0093(9)
C24 0.0411(10) 0.0344(10) 0.0455(11) -0.0015(8) 0.0003(9) -0.0017(8)
C25 0.0490(13) 0.0409(12) 0.0632(15) 0.0025(11) 0.0003(12) -0.0085(10)
C26 0.0465(13) 0.0471(13) 0.081(2) -0.0104(13) -0.0037(13) -0.0103(11)
C27 0.0504(13) 0.0559(15) 0.0595(16) -0.0163(12) -0.0094(12) -0.0033(11)
C28 0.0549(14) 0.0591(15) 0.0407(11) -0.0128(11) -0.0022(11) -0.0028(12)
C29 0.065(2) 0.089(3) 0.0395(16) 0.0003(16) -0.0080(16) 0.0027(19)
C30 0.190(8) 0.072(3) 0.045(2) 0.019(2) 0.023(3) 0.051(4)
C31 0.092(6) 0.146(9) 0.055(4) 0.015(5) 0.010(4) -0.041(6)
C32 0.0339(9) 0.0460(11) 0.0421(11) -0.0110(9) -0.0028(8) 0.0010(8)
C33 0.0448(12) 0.0648(16) 0.0399(11) -0.0117(11) 0.0031(10) -0.0037(11)
C34 0.0461(13) 0.110(3) 0.0424(13) -0.0224(15) 0.0052(11) 0.0004(15)
C35 0.0495(14) 0.106(3) 0.0655(19) -0.048(2) -0.0038(14) 0.0144(16)
C36 0.0539(16) 0.0648(19) 0.090(3) -0.0407(18) -0.0098(17) 0.0073(13)
C37 0.0461(12) 0.0483(13) 0.0644(16) -0.0162(12) -0.0040(12) 0.0003(10)
C38 0.0479(12) 0.0490(13) 0.0386(11) -0.0018(9) -0.0054(9) -0.0142(10)
C39 0.0573(15) 0.0579(16) 0.0563(15) 0.0077(12) -0.0144(13) -0.0081(12)
C40 0.093(3) 0.071(2) 0.072(2) 0.0224(18) -0.038(2) -0.021(2)
C41 0.134(4) 0.090(3) 0.062(2) 0.028(2) -0.039(3) -0.051(3)
C42 0.124(4) 0.111(3) 0.0389(14) -0.0040(18) 0.0086(18) -0.053(3)
C43 0.0739(19) 0.0739(19) 0.0413(12) -0.0097(12) 0.0062(13) -0.0244(16)
C44 0.0382(10) 0.0436(11) 0.0417(11) -0.0072(9) 0.0025(9) 0.0003(8)
C45 0.0411(11) 0.0540(14) 0.0621(15) 0.0034(12) 0.0030(11) -0.0016(10)
C46 0.0392(12) 0.0724(19) 0.076(2) 0.0056(16) 0.0050(13) -0.0019(12)
C47 0.0422(13) 0.080(2) 0.074(2) 0.0026(16) 0.0000(14) 0.0111(13)
C48 0.0581(16) 0.0687(19) 0.0587(17) 0.0072(14) -0.0010(14) 0.0129(14)
C49 0.0473(13) 0.0578(14) 0.0471(13) 0.0014(11) 0.0030(11) 0.0013(11)
C50 0.0551(13) 0.0455(12) 0.0477(12) -0.0090(10) 0.0040(11) -0.0068(10)
C51 0.0408(10) 0.0436(11) 0.0314(9) -0.0050(8) 0.0029(8) -0.0068(8)
C52 0.0420(11) 0.0600(15) 0.0404(11) -0.0055(10) 0.0041(10) -0.0096(10)
C53 0.0494(13) 0.084(2) 0.0402(12) -0.0020(12) 0.0039(11) -0.0264(14)
C54 0.082(2) 0.0636(17) 0.0393(12) -0.0005(11) 0.0010(13) -0.0380(16)
C55 0.081(2) 0.0469(14) 0.0556(15) -0.0085(12) 0.0039(14) -0.0175(14)
B1 0.0368(10) 0.0388(11) 0.0365(10) -0.0052(9) 0.0010(9) -0.0037(9)

loop_
_atom_type_symbol
_atom_type_description
_atom_type_scat_dispersion_real
_atom_type_scat_dispersion_imag
_atom_type_scat_source
C C 0.0033 0.0016 'International Tables Vol C Tables 4.2.6.8 and 6.1.1.4'
H H 0.0000 0.0000 'International Tables Vol C Tables 4.2.6.8 and 6.1.1.4'
B B 0.0013 0.0007 'International Tables Vol C Tables 4.2.6.8 and 6.1.1.4'
Co Co 0.3494 0.9721 'International Tables Vol C Tables 4.2.6.8 and 6.1.1.4'
N N 0.0061 0.0033 'International Tables Vol C Tables 4.2.6.8 and 6.1.1.4'
O O 0.0106 0.0060 'International Tables Vol C Tables 4.2.6.8 and 6.1.1.4'

loop_
_geom_angle_atom_site_label_1
_geom_angle_atom_site_label_2
_geom_angle_atom_site_label_3
_geom_angle
_geom_angle_site_symmetry_1
_geom_angle_site_symmetry_3
_geom_angle_publ_flag
O1 Co1 O2 87.93(8) . . ?
O1 Co1 N1 95.79(10) . . ?
O1 Co1 N2 98.81(8) . . ?
O1 Co1 N3 96.57(10) . . ?
O1 Co1 N4 175.78(8) . . ?
O2 Co1 N1 88.51(9) . . ?
O2 Co1 N2 170.65(8) . . ?
O2 Co1 N3 87.95(9) . . ?
O2 Co1 N4 87.94(8) . . ?
N1 Co1 N2 84.37(9) . . ?
N3 Co1 N1 167.01(8) . . ?
N3 Co1 N2 97.65(8) . . ?
N4 Co1 N1 84.95(8) . . ?
N4 Co1 N2 85.40(8) . . ?
N4 Co1 N3 82.43(8) . . ?
C1 O1 Co1 109.85(15) . . ?
C2 O2 Co1 107.68(16) . . ?
C11 N1 Co1 128.75(18) . . ?
C15 N1 Co1 112.13(15) . . ?
C15 N1 C11 118.9(2) . . ?
C18 N2 Co1 109.82(16) . . ?
C18 N2 C22 118.4(3) . . ?
C22 N2 Co1 128.8(2) . . ?
C24 N3 Co1 111.43(15) . . ?
C28 N3 Co1 129.67(19) . . ?
C28 N3 C24 118.7(2) . . ?
C16 N4 Co1 107.96(14) . . ?
C17 N4 Co1 108.08(13) . . ?
C17 N4 C16 112.19(18) . . ?
C23 N4 Co1 106.63(14) . . ?
C23 N4 C16 111.58(18) . . ?
C23 N4 C17 110.15(18) . . ?
O1 C1 C6 120.5(2) . . ?
C2 C1 O1 115.8(2) . . ?
C2 C1 C6 123.7(2) . . ?
O2 C2 C1 118.7(2) . . ?
O2 C2 C3 124.0(2) . . ?
C1 C2 C3 117.3(2) . . ?
C2 C3 H3 120.0 . . ?
C4 C3 C2 120.0(3) . . ?
C4 C3 H3 120.0 . . ?
C3 C4 H4 118.9 . . ?
C3 C4 C5 122.2(3) . . ?
C5 C4 H4 118.9 . . ?
C4 C5 C7 119.3(2) . . ?
C6 C5 C4 116.4(2) . . ?
C6 C5 C7 124.2(3) . . ?
C1 C6 C5 120.4(3) . . ?
C1 C6 H6 119.8 . . ?
C5 C6 H6 119.8 . . ?
C5 C7 C8 110.5(3) . . ?
C5 C7 C9 110.9(3) . . ?
C5 C7 C10 111.2(3) . . ?
C9 C7 C8 108.0(4) . . ?
C10 C7 C8 106.6(4) . . ?
C10 C7 C9 109.5(3) . . ?
C7 C8 H8A 109.5 . . ?
C7 C8 H8B 109.5 . . ?
C7 C8 H8C 109.5 . . ?
H8A C8 H8B 109.5 . . ?
H8A C8 H8C 109.5 . . ?
H8B C8 H8C 109.5 . . ?
C7 C9 H9A 109.5 . . ?
C7 C9 H9B 109.5 . . ?
C7 C9 H9C 109.5 . . ?
H9A C9 H9B 109.5 . . ?
H9A C9 H9C 109.5 . . ?
H9B C9 H9C 109.5 . . ?
C7 C10 H10A 109.5 . . ?
C7 C10 H10B 109.5 . . ?
C7 C10 H10C 109.5 . . ?
H10A C10 H10B 109.5 . . ?
H10A C10 H10C 109.5 . . ?
H10B C10 H10C 109.5 . . ?
N1 C11 H11 119.4 . . ?
N1 C11 C12 121.1(3) . . ?
N1 C11 C31 123.3(4) . . ?
C12 C11 H11 119.4 . . ?
C12 C11 C31 114.7(4) . . ?
C11 C12 H12 119.9 . . ?
C13 C12 C11 120.1(3) . . ?
C13 C12 H12 119.9 . . ?
C12 C13 H13 120.7 . . ?
C14 C13 C12 118.6(3) . . ?
C14 C13 H13 120.7 . . ?
C13 C14 H14 120.6 . . ?
C13 C14 C15 118.9(2) . . ?
C15 C14 H14 120.6 . . ?
N1 C15 C14 122.3(2) . . ?
N1 C15 C16 116.0(2) . . ?
C14 C15 C16 121.6(2) . . ?
N4 C16 C15 110.32(18) . . ?
N4 C16 H16A 109.6 . . ?
N4 C16 H16B 109.6 . . ?
C15 C16 H16A 109.6 . . ?
C15 C16 H16B 109.6 . . ?
H16A C16 H16B 108.1 . . ?
N4 C17 H17A 109.6 . . ?
N4 C17 H17B 109.6 . . ?
H17A C17 H17B 108.1 . . ?
C18 C17 N4 110.47(17) . . ?
C18 C17 H17A 109.6 . . ?
C18 C17 H17B 109.6 . . ?
N2 C18 C17 114.7(2) . . ?
N2 C18 C19 122.7(3) . . ?
C19 C18 C17 122.5(3) . . ?
C18 C19 H19 121.3 . . ?
C18 C19 C20 117.4(3) . . ?
C20 C19 H19 121.3 . . ?
C19 C20 H20 120.3 . . ?
C21 C20 C19 119.3(3) . . ?
C21 C20 H20 120.3 . . ?
C20 C21 H21 119.2 . . ?
C20 C21 C22 121.6(4) . . ?
C22 C21 H21 119.2 . . ?
N2 C22 C21 120.3(4) . . ?
N2 C22 H22 119.8 . . ?
N2 C22 C30 124.2(4) . . ?
C21 C22 H22 119.8 . . ?
C21 C22 C30 115.3(4) . . ?
N4 C23 H23A 110.1 . . ?
N4 C23 H23B 110.1 . . ?
N4 C23 C24 108.14(18) . . ?
H23A C23 H23B 108.4 . . ?
C24 C23 H23A 110.1 . . ?
C24 C23 H23B 110.1 . . ?
N3 C24 C23 115.4(2) . . ?
N3 C24 C25 123.0(2) . . ?
C25 C24 C23 121.6(2) . . ?
C24 C25 H25 121.0 . . ?
C24 C25 C26 117.9(3) . . ?
C26 C25 H25 121.0 . . ?
C25 C26 H26 120.2 . . ?
C27 C26 C25 119.5(3) . . ?
C27 C26 H26 120.2 . . ?
C26 C27 H27 119.8 . . ?
C26 C27 C28 120.4(3) . . ?
C28 C27 H27 119.8 . . ?
N3 C28 C27 120.3(3) . . ?
N3 C28 H28 119.9 . . ?
N3 C28 C29 119.7(3) . . ?
C27 C28 H28 119.9 . . ?
C27 C28 C29 119.7(3) . . ?
C28 C29 H29A 109.5 . . ?
C28 C29 H29B 109.5 . . ?
C28 C29 H29C 109.5 . . ?
H29A C29 H29B 109.5 . . ?
H29A C29 H29C 109.5 . . ?
H29B C29 H29C 109.5 . . ?
C22 C30 H30A 109.5 . . ?
C22 C30 H30B 109.5 . . ?
C22 C30 H30C 109.5 . . ?
H30A C30 H30B 109.5 . . ?
H30A C30 H30C 109.5 . . ?
H30B C30 H30C 109.5 . . ?
C11 C31 H31A 109.5 . . ?
C11 C31 H31B 109.5 . . ?
C11 C31 H31C 109.5 . . ?
H31A C31 H31B 109.5 . . ?
H31A C31 H31C 109.5 . . ?
H31B C31 H31C 109.5 . . ?
C33 C32 B1 122.1(2) . . ?
C37 C32 C33 115.2(2) . . ?
C37 C32 B1 122.1(2) . . ?
C32 C33 H33 118.7 . . ?
C34 C33 C32 122.6(3) . . ?
C34 C33 H33 118.7 . . ?
C33 C34 H34 119.9 . . ?
C35 C34 C33 120.1(3) . . ?
C35 C34 H34 119.9 . . ?
C34 C35 H35 120.5 . . ?
C36 C35 C34 119.0(3) . . ?
C36 C35 H35 120.5 . . ?
C35 C36 H36 119.8 . . ?
C35 C36 C37 120.4(3) . . ?
C37 C36 H36 119.8 . . ?
C32 C37 H37 118.7 . . ?
C36 C37 C32 122.7(3) . . ?
C36 C37 H37 118.7 . . ?
C39 C38 B1 122.0(2) . . ?
C43 C38 C39 115.6(3) . . ?
C43 C38 B1 122.2(3) . . ?
C38 C39 H39 118.7 . . ?
C38 C39 C40 122.7(4) . . ?
C40 C39 H39 118.7 . . ?
C39 C40 H40 119.8 . . ?
C41 C40 C39 120.5(4) . . ?
C41 C40 H40 119.8 . . ?
C40 C41 H41 120.4 . . ?
C40 C41 C42 119.2(4) . . ?
C42 C41 H41 120.4 . . ?
C41 C42 H42 119.9 . . ?
C41 C42 C43 120.3(4) . . ?
C43 C42 H42 119.9 . . ?
C38 C43 C42 121.8(4) . . ?
C38 C43 H43 119.1 . . ?
C42 C43 H43 119.1 . . ?
C45 C44 B1 122.8(2) . . ?
C49 C44 C45 114.8(2) . . ?
C49 C44 B1 121.9(2) . . ?
C44 C45 H45 118.3 . . ?
C46 C45 C44 123.4(3) . . ?
C46 C45 H45 118.3 . . ?
C45 C46 H46 120.0 . . ?
C47 C46 C45 119.9(3) . . ?
C47 C46 H46 120.0 . . ?
C46 C47 H47 120.4 . . ?
C46 C47 C48 119.2(3) . . ?
C48 C47 H47 120.4 . . ?
C47 C48 H48 120.1 . . ?
C47 C48 C49 119.9(3) . . ?
C49 C48 H48 120.1 . . ?
C44 C49 C48 122.8(3) . . ?
C44 C49 H49 118.6 . . ?
C48 C49 H49 118.6 . . ?
C51 C50 H50 118.6 . . ?
C51 C50 C55 122.8(3) . . ?
C55 C50 H50 118.6 . . ?
C50 C51 C52 115.3(2) . . ?
C50 C51 B1 124.2(2) . . ?
C52 C51 B1 120.3(2) . . ?
C51 C52 H52 118.6 . . ?
C53 C52 C51 122.8(3) . . ?
C53 C52 H52 118.6 . . ?
C52 C53 H53 120.1 . . ?
C54 C53 C52 119.8(3) . . ?
C54 C53 H53 120.1 . . ?
C53 C54 H54 120.4 . . ?
C53 C54 C55 119.2(3) . . ?
C55 C54 H54 120.4 . . ?
C50 C55 H55 120.0 . . ?
C54 C55 C50 120.0(3) . . ?
C54 C55 H55 120.0 . . ?
C32 B1 C38 112.3(2) . . ?
C32 B1 C44 102.18(17) . . ?
C32 B1 C51 111.73(18) . . ?
C38 B1 C44 113.09(19) . . ?
C51 B1 C38 105.15(17) . . ?
C51 B1 C44 112.65(19) . . ?

loop_
_geom_bond_atom_site_label_1
_geom_bond_atom_site_label_2
_geom_bond_distance
_geom_bond_site_symmetry_2
_geom_bond_publ_flag
Co1 O1 1.848(2) . ?
Co1 O2 1.9093(19) . ?
Co1 N1 1.999(2) . ?
Co1 N2 2.037(2) . ?
Co1 N3 1.997(2) . ?
Co1 N4 1.9648(18) . ?
O1 C1 1.373(3) . ?
O2 C2 1.341(3) . ?
N1 C11 1.340(3) . ?
N1 C15 1.339(3) . ?
N2 C18 1.350(3) . ?
N2 C22 1.364(4) . ?
N3 C24 1.353(3) . ?
N3 C28 1.352(3) . ?
N4 C16 1.486(3) . ?
N4 C17 1.486(3) . ?
N4 C23 1.483(3) . ?
C1 C2 1.367(3) . ?
C1 C6 1.393(3) . ?
C2 C3 1.405(4) . ?
C3 H3 0.9400 . ?
C3 C4 1.400(4) . ?
C4 H4 0.9400 . ?
C4 C5 1.419(4) . ?
C5 C6 1.394(4) . ?
C5 C7 1.515(4) . ?
C6 H6 0.9400 . ?
C7 C8 1.539(6) . ?
C7 C9 1.533(5) . ?
C7 C10 1.515(6) . ?
C8 H8A 0.9700 . ?
C8 H8B 0.9700 . ?
C8 H8C 0.9700 . ?
C9 H9A 0.9700 . ?
C9 H9B 0.9700 . ?
C9 H9C 0.9700 . ?
C10 H10A 0.9700 . ?
C10 H10B 0.9700 . ?
C10 H10C 0.9700 . ?
C11 H11 0.9400 . ?
C11 C12 1.381(5) . ?
C11 C31 1.540(8) . ?
C12 H12 0.9400 . ?
C12 C13 1.375(5) . ?
C13 H13 0.9400 . ?
C13 C14 1.373(4) . ?
C14 H14 0.9400 . ?
C14 C15 1.385(3) . ?
C15 C16 1.495(3) . ?
C16 H16A 0.9800 . ?
C16 H16B 0.9800 . ?
C17 H17A 0.9800 . ?
C17 H17B 0.9800 . ?
C17 C18 1.485(3) . ?
C18 C19 1.374(4) . ?
C19 H19 0.9400 . ?
C19 C20 1.409(6) . ?
C20 H20 0.9400 . ?
C20 C21 1.332(7) . ?
C21 H21 0.9400 . ?
C21 C22 1.369(6) . ?
C22 H22 0.9400 . ?
C22 C30 1.454(6) . ?
C23 H23A 0.9800 . ?
C23 H23B 0.9800 . ?
C23 C24 1.510(3) . ?
C24 C25 1.377(3) . ?
C25 H25 0.9400 . ?
C25 C26 1.390(4) . ?
C26 H26 0.9400 . ?
C26 C27 1.362(5) . ?
C27 H27 0.9400 . ?
C27 C28 1.395(4) . ?
C28 H28 0.9400 . ?
C28 C29 1.523(5) . ?
C29 H29A 0.9700 . ?
C29 H29B 0.9700 . ?
C29 H29C 0.9700 . ?
C30 H30A 0.9700 . ?
C30 H30B 0.9700 . ?
C30 H30C 0.9700 . ?
C31 H31A 0.9700 . ?
C31 H31B 0.9700 . ?
C31 H31C 0.9700 . ?
C32 C33 1.399(4) . ?
C32 C37 1.394(4) . ?
C32 B1 1.642(3) . ?
C33 H33 0.9400 . ?
C33 C34 1.393(4) . ?
C34 H34 0.9400 . ?
C34 C35 1.375(6) . ?
C35 H35 0.9400 . ?
C35 C36 1.374(6) . ?
C36 H36 0.9400 . ?
C36 C37 1.389(4) . ?
C37 H37 0.9400 . ?
C38 C39 1.399(4) . ?
C38 C43 1.393(4) . ?
C38 B1 1.644(4) . ?
C39 H39 0.9400 . ?
C39 C40 1.399(4) . ?
C40 H40 0.9400 . ?
C40 C41 1.351(8) . ?
C41 H41 0.9400 . ?
C41 C42 1.389(8) . ?
C42 H42 0.9400 . ?
C42 C43 1.407(5) . ?
C43 H43 0.9400 . ?
C44 C45 1.394(4) . ?
C44 C49 1.388(4) . ?
C44 B1 1.645(3) . ?
C45 H45 0.9400 . ?
C45 C46 1.392(4) . ?
C46 H46 0.9400 . ?
C46 C47 1.365(5) . ?
C47 H47 0.9400 . ?
C47 C48 1.380(5) . ?
C48 H48 0.9400 . ?
C48 C49 1.399(4) . ?
C49 H49 0.9400 . ?
C50 H50 0.9400 . ?
C50 C51 1.390(4) . ?
C50 C55 1.391(4) . ?
C51 C52 1.404(3) . ?
C51 B1 1.644(3) . ?
C52 H52 0.9400 . ?
C52 C53 1.390(4) . ?
C53 H53 0.9400 . ?
C53 C54 1.380(5) . ?
C54 H54 0.9400 . ?
C54 C55 1.383(5) . ?
C55 H55 0.9400 . ?

loop_
_geom_torsion_atom_site_label_1
_geom_torsion_atom_site_label_2
_geom_torsion_atom_site_label_3
_geom_torsion_atom_site_label_4
_geom_torsion
_geom_torsion_site_symmetry_1
_geom_torsion_site_symmetry_2
_geom_torsion_site_symmetry_3
_geom_torsion_site_symmetry_4
_geom_torsion_publ_flag
Co1 O1 C1 C2 2.9(3) . . . . ?
Co1 O1 C1 C6 -177.8(2) . . . . ?
Co1 O2 C2 C1 0.2(3) . . . . ?
Co1 O2 C2 C3 -178.5(2) . . . . ?
Co1 N1 C11 C12 -173.6(3) . . . . ?
Co1 N1 C11 C31 -4.9(7) . . . . ?
Co1 N1 C15 C14 174.1(2) . . . . ?
Co1 N1 C15 C16 -9.5(3) . . . . ?
Co1 N2 C18 C17 24.9(2) . . . . ?
Co1 N2 C18 C19 -158.2(2) . . . . ?
Co1 N2 C22 C21 157.0(3) . . . . ?
Co1 N2 C22 C30 -17.5(7) . . . . ?
Co1 N3 C24 C23 -6.0(3) . . . . ?
Co1 N3 C24 C25 172.5(2) . . . . ?
Co1 N3 C28 C27 -168.8(2) . . . . ?
Co1 N3 C28 C29 17.3(4) . . . . ?
Co1 N4 C16 C15 -31.4(2) . . . . ?
Co1 N4 C17 C18 31.7(2) . . . . ?
Co1 N4 C23 C24 40.0(2) . . . . ?
O1 C1 C2 O2 -2.1(4) . . . . ?
O1 C1 C2 C3 176.7(2) . . . . ?
O1 C1 C6 C5 -178.6(2) . . . . ?
O2 Co1 O1 C1 -2.19(19) . . . . ?
O2 C2 C3 C4 -178.6(3) . . . . ?
N1 Co1 O1 C1 -90.48(19) . . . . ?
N1 C11 C12 C13 -0.3(7) . . . . ?
N1 C15 C16 N4 27.7(3) . . . . ?
N2 Co1 O1 C1 -175.66(18) . . . . ?
N2 C18 C19 C20 -2.7(4) . . . . ?
N3 Co1 O1 C1 85.51(19) . . . . ?
N3 C24 C25 C26 -1.3(4) . . . . ?
N4 C17 C18 N2 -38.6(3) . . . . ?
N4 C17 C18 C19 144.4(2) . . . . ?
N4 C23 C24 N3 -22.7(3) . . . . ?
N4 C23 C24 C25 158.8(2) . . . . ?
C1 C2 C3 C4 2.6(4) . . . . ?
C2 C1 C6 C5 0.6(4) . . . . ?
C2 C3 C4 C5 -0.9(4) . . . . ?
C3 C4 C5 C6 -1.1(4) . . . . ?
C3 C4 C5 C7 178.7(3) . . . . ?
C4 C5 C6 C1 1.2(4) . . . . ?
C4 C5 C7 C8 179.4(4) . . . . ?
C4 C5 C7 C9 59.7(4) . . . . ?
C4 C5 C7 C10 -62.4(4) . . . . ?
C6 C1 C2 O2 178.6(2) . . . . ?
C6 C1 C2 C3 -2.6(4) . . . . ?
C6 C5 C7 C8 -0.9(5) . . . . ?
C6 C5 C7 C9 -120.5(3) . . . . ?
C6 C5 C7 C10 117.4(4) . . . . ?
C7 C5 C6 C1 -178.6(3) . . . . ?
C11 N1 C15 C14 -1.0(4) . . . . ?
C11 N1 C15 C16 175.4(3) . . . . ?
C11 C12 C13 C14 0.3(7) . . . . ?
C12 C13 C14 C15 -0.7(6) . . . . ?
C13 C14 C15 N1 1.1(5) . . . . ?
C13 C14 C15 C16 -175.2(3) . . . . ?
C14 C15 C16 N4 -155.9(2) . . . . ?
C15 N1 C11 C12 0.6(5) . . . . ?
C15 N1 C11 C31 169.3(6) . . . . ?
C16 N4 C17 C18 -87.2(2) . . . . ?
C16 N4 C23 C24 157.7(2) . . . . ?
C17 N4 C16 C15 87.5(2) . . . . ?
C17 N4 C23 C24 -77.0(2) . . . . ?
C17 C18 C19 C20 174.0(3) . . . . ?
C18 N2 C22 C21 -1.1(5) . . . . ?
C18 N2 C22 C30 -175.6(5) . . . . ?
C18 C19 C20 C21 -1.2(5) . . . . ?
C19 C20 C21 C22 3.9(6) . . . . ?
C20 C21 C22 N2 -2.8(6) . . . . ?
C20 C21 C22 C30 172.2(5) . . . . ?
C22 N2 C18 C17 -173.1(3) . . . . ?
C22 N2 C18 C19 3.8(4) . . . . ?
C23 N4 C16 C15 -148.3(2) . . . . ?
C23 N4 C17 C18 147.82(19) . . . . ?
C23 C24 C25 C26 177.1(3) . . . . ?
C24 N3 C28 C27 5.4(4) . . . . ?
C24 N3 C28 C29 -168.4(3) . . . . ?
C24 C25 C26 C27 2.6(4) . . . . ?
C25 C26 C27 C28 0.1(5) . . . . ?
C26 C27 C28 N3 -4.2(4) . . . . ?
C26 C27 C28 C29 169.7(3) . . . . ?
C28 N3 C24 C23 178.8(2) . . . . ?
C28 N3 C24 C25 -2.7(4) . . . . ?
C31 C11 C12 C13 -169.8(6) . . . . ?
C32 C33 C34 C35 1.2(4) . . . . ?
C33 C32 C37 C36 0.9(4) . . . . ?
C33 C32 B1 C38 151.6(2) . . . . ?
C33 C32 B1 C44 -86.9(2) . . . . ?
C33 C32 B1 C51 33.8(3) . . . . ?
C33 C34 C35 C36 0.3(5) . . . . ?
C34 C35 C36 C37 -1.1(5) . . . . ?
C35 C36 C37 C32 0.4(5) . . . . ?
C37 C32 C33 C34 -1.8(4) . . . . ?
C37 C32 B1 C38 -38.5(3) . . . . ?
C37 C32 B1 C44 83.0(3) . . . . ?
C37 C32 B1 C51 -156.4(2) . . . . ?
C38 C39 C40 C41 0.1(5) . . . . ?
C39 C38 C43 C42 1.6(4) . . . . ?
C39 C38 B1 C32 -31.8(3) . . . . ?
C39 C38 B1 C44 -146.8(2) . . . . ?
C39 C38 B1 C51 89.9(3) . . . . ?
C39 C40 C41 C42 0.8(6) . . . . ?
C40 C41 C42 C43 -0.4(6) . . . . ?
C41 C42 C43 C38 -0.9(5) . . . . ?
C43 C38 C39 C40 -1.2(4) . . . . ?
C43 C38 B1 C32 152.3(2) . . . . ?
C43 C38 B1 C44 37.4(3) . . . . ?
C43 C38 B1 C51 -86.0(3) . . . . ?
C44 C45 C46 C47 -0.1(5) . . . . ?
C45 C44 C49 C48 -1.3(4) . . . . ?
C45 C44 B1 C32 -95.5(3) . . . . ?
C45 C44 B1 C38 25.4(3) . . . . ?
C45 C44 B1 C51 144.4(2) . . . . ?
C45 C46 C47 C48 -1.4(6) . . . . ?
C46 C47 C48 C49 1.5(6) . . . . ?
C47 C48 C49 C44 -0.1(5) . . . . ?
C49 C44 C45 C46 1.4(4) . . . . ?
C49 C44 B1 C32 76.0(3) . . . . ?
C49 C44 B1 C38 -163.1(2) . . . . ?
C49 C44 B1 C51 -44.0(3) . . . . ?
C50 C51 C52 C53 0.6(4) . . . . ?
C50 C51 B1 C32 -136.3(2) . . . . ?
C50 C51 B1 C38 101.7(3) . . . . ?
C50 C51 B1 C44 -21.9(3) . . . . ?
C51 C50 C55 C54 0.5(5) . . . . ?
C51 C52 C53 C54 0.1(4) . . . . ?
C52 C51 B1 C32 48.7(3) . . . . ?
C52 C51 B1 C38 -73.4(3) . . . . ?
C52 C51 B1 C44 163.1(2) . . . . ?
C52 C53 C54 C55 -0.5(4) . . . . ?
C53 C54 C55 C50 0.3(4) . . . . ?
C55 C50 C51 C52 -0.9(4) . . . . ?
C55 C50 C51 B1 -176.1(2) . . . . ?
B1 C32 C33 C34 168.7(2) . . . . ?
B1 C32 C37 C36 -169.6(3) . . . . ?
B1 C38 C39 C40 -177.3(3) . . . . ?
B1 C38 C43 C42 177.7(3) . . . . ?
B1 C44 C45 C46 173.5(3) . . . . ?
B1 C44 C49 C48 -173.5(3) . . . . ?
B1 C51 C52 C53 176.0(2) . . . . ?
